data_4510703
loop_
_publ_author_name
'Olejniczak, Anna'
'Anio\/la, Michalina'
'Szafra\'nski, Marek'
'Budzianowski, Armand'
'Katrusiak, Andrzej'

_publ_section_title
;
 New Polar Phases of 1,4-Diazabicyclo[2.2.2]octane Perchlorate, An
 NH+&#x00B7;&#x00B7;&#x00B7;N Hydrogen-Bonded Ferroelectric
;
_journal_issue 7
_journal_name_full 'Crystal Growth &amp; Design'
_journal_page_first 2872
_journal_paper_doi 10.1021/cg400276c
_journal_volume 13
_journal_year 2013
_chemical_formula_moiety 'C6 H13 N2, Cl O4'
_chemical_formula_sum 'C6 H13 Cl N2 O4'
_chemical_formula_weight 212.63
_chemical_name_common
;
dabcoHClO4
;
_chemical_name_systematic
; 
1,4-diazabicyclo[2.2.2]octane perchlorate
;
_space_group_IT_number 31
_symmetry_cell_setting orthorhombic
_symmetry_space_group_name_Hall 'P -2ab -2'
_symmetry_space_group_name_H-M 'P m 21 n'
_atom_sites_solution_hydrogens geom
_atom_sites_solution_primary direct
_atom_sites_solution_secondary difmap
_audit_creation_method SHELXL-97
_cell_angle_alpha 90.00
_cell_angle_beta 90.00
_cell_angle_gamma 90.00
_cell_formula_units_Z 2
_cell_length_a 8.8740(9)
_cell_length_b 9.7570(13)
_cell_length_c 5.3488(6)
_cell_measurement_reflns_used 2854
_cell_measurement_temperature 295(2)
_cell_measurement_theta_max 29.16
_cell_measurement_theta_min 3.81
_cell_volume 463.12(9)
_computing_cell_refinement 'CrysAlis (Oxford Diffraction, 2002)'
_computing_data_collection 'CrysAlis (Oxford Diffraction, 2002)'
_computing_data_reduction 'CrysAlis (Oxford Diffraction, 2002)'
_computing_molecular_graphics
;X-Seed (Barbour, 2001) 
and POV-Ray (Persistence of Vision, 2004)
;
_computing_publication_material 'SHELXL-97 (Sheldrick, 1997)'
_computing_structure_refinement 'SHELXL-97 (Sheldrick, 1997)'
_computing_structure_solution 'SHELXS-97 (Sheldrick, 1997)'
_diffrn_ambient_temperature 295(2)
_diffrn_measured_fraction_theta_full 0.943
_diffrn_measured_fraction_theta_max 0.943
_diffrn_radiation_monochromator graphite
_diffrn_radiation_source 'fine-focus sealed tube'
_diffrn_radiation_type MoK\a
_diffrn_radiation_wavelength 0.71073
_diffrn_reflns_av_R_equivalents 0.0282
_diffrn_reflns_av_sigmaI/netI 0.0153
_diffrn_reflns_limit_h_max 11
_diffrn_reflns_limit_h_min -11
_diffrn_reflns_limit_k_max 13
_diffrn_reflns_limit_k_min -13
_diffrn_reflns_limit_l_max 7
_diffrn_reflns_limit_l_min -4
_diffrn_reflns_number 2854
_diffrn_reflns_theta_full 29.16
_diffrn_reflns_theta_max 29.16
_diffrn_reflns_theta_min 3.81
_exptl_absorpt_coefficient_mu 0.399
_exptl_absorpt_correction_T_max 0.95
_exptl_absorpt_correction_T_min 0.90
_exptl_absorpt_correction_type numerical
_exptl_absorpt_process_details
; 
Correction for absorption was made using XEMP (SHELXTL, 
Sheldrick (1990)).
;
_exptl_crystal_colour colourless
_exptl_crystal_density_diffrn 1.525
_exptl_crystal_density_method 'not measured'
_exptl_crystal_description plate
_exptl_crystal_F_000 224
_exptl_crystal_size_max 0.40
_exptl_crystal_size_mid 0.20
_exptl_crystal_size_min 0.15
_refine_diff_density_max 0.317
_refine_diff_density_min -0.226
_refine_diff_density_rms 0.055
_refine_ls_abs_structure_details 'Flack H D (1983), Acta Cryst. A39, 876-881'
_refine_ls_abs_structure_Flack 0.01(11)
_refine_ls_extinction_coef 0.032(7)
_refine_ls_extinction_expression Fc^*^=kFc[1+0.001xFc^2^\l^3^/sin(2\q)]^-1/4^
_refine_ls_extinction_method SHELXL
_refine_ls_goodness_of_fit_ref 1.065
_refine_ls_hydrogen_treatment constr
_refine_ls_matrix_type full
_refine_ls_number_parameters 71
_refine_ls_number_reflns 1213
_refine_ls_number_restraints 1
_refine_ls_restrained_S_all 1.064
_refine_ls_R_factor_all 0.0366
_refine_ls_R_factor_gt 0.0361
_refine_ls_shift/su_max 0.000
_refine_ls_shift/su_mean 0.000
_refine_ls_structure_factor_coef Fsqd
_refine_ls_weighting_details 'calc w=1/[\s^2^(Fo^2^)+(0.0658P)^2^+0.0825P] where P=(Fo^2^+2Fc^2^)/3'
_refine_ls_weighting_scheme calc
_refine_ls_wR_factor_gt 0.1011
_refine_ls_wR_factor_ref 0.1017
_reflns_number_gt 1193
_reflns_number_total 1213
_reflns_threshold_expression >2sigma(I)
_cod_data_source_file cg400276c_si_002.cif
_cod_data_source_block dabcoHClO4_II_295K
_cod_original_sg_symbol_H-M Pm21n
_cod_database_code 4510703

loop_
_symmetry_equiv_pos_as_xyz
'x, y, z'
'-x+1/2, y+1/2, -z'
'x+1/2, y+1/2, -z'
'-x, y, z'

loop_
_atom_site_label
_atom_site_type_symbol
_atom_site_fract_x
_atom_site_fract_y
_atom_site_fract_z
_atom_site_U_iso_or_equiv
_atom_site_adp_type
_atom_site_occupancy
_atom_site_symmetry_multiplicity
_atom_site_calc_flag
_atom_site_refinement_flags
Cl Cl 0.0000 -0.01653(9) -0.06709(11) 0.0414(2) Uani 1 2 d S
O1 O 0.0000 -0.0153(9) -0.3325(4) 0.0953(10) Uani 1 2 d S
O2 O 0.1315(2) -0.0872(3) 0.0162(4) 0.0685(6) Uani 1 1 d .
O3 O 0.0000 0.1187(3) 0.0268(8) 0.0896(11) Uani 1 2 d S
N2 N 0.0000 0.5466(3) 0.2810(4) 0.0428(6) Uani 1 2 d S
N1 N 0.0000 0.5459(3) 0.7514(4) 0.0462(6) Uani 1 2 d S
H1 H 0.0000 0.5466 0.9215 0.055 Uiso 1 2 calc SR
C2 C 0.0000 0.4077(4) 0.3725(7) 0.0881(19) Uani 1 2 d S
H2A H 0.0884 0.3605 0.3097 0.106 Uiso 0.50 1 calc PR
H2B H -0.0884 0.3605 0.3097 0.106 Uiso 0.50 1 calc PR
C1 C 0.0000 0.4023(4) 0.6631(6) 0.0642(12) Uani 1 2 d S
H1A H -0.0888 0.3546 0.7234 0.077 Uiso 0.50 1 calc PR
H1B H 0.0888 0.3546 0.7234 0.077 Uiso 0.50 1 calc PR
C4 C 0.1324(3) 0.6195(4) 0.3772(5) 0.0649(7) Uani 1 1 d .
H4A H 0.1304 0.7135 0.3182 0.078 Uiso 1 1 calc R
H4B H 0.2230 0.5766 0.3126 0.078 Uiso 1 1 calc R
C3 C 0.1376(3) 0.6189(3) 0.6592(4) 0.0535(5) Uani 1 1 d .
H3A H 0.2277 0.5723 0.7168 0.064 Uiso 1 1 calc R
H3B H 0.1393 0.7121 0.7222 0.064 Uiso 1 1 calc R

loop_
_atom_site_aniso_label
_atom_site_aniso_U_11
_atom_site_aniso_U_22
_atom_site_aniso_U_33
_atom_site_aniso_U_23
_atom_site_aniso_U_13
_atom_site_aniso_U_12
Cl 0.0424(3) 0.0424(3) 0.0394(3) 0.0011(3) 0.000 0.000
O1 0.0762(16) 0.173(3) 0.0363(11) 0.012(3) 0.000 0.000
O2 0.0584(11) 0.0727(13) 0.0745(10) -0.0029(10) -0.0179(9) 0.0213(9)
O3 0.103(3) 0.0393(14) 0.127(3) -0.0120(16) 0.000 0.000
N2 0.0579(14) 0.0534(14) 0.0172(9) -0.0014(10) 0.000 0.000
N1 0.0762(17) 0.0468(13) 0.0156(9) 0.0000(9) 0.000 0.000
C2 0.193(6) 0.0369(16) 0.0343(15) -0.0089(16) 0.000 0.000
C1 0.120(4) 0.0379(15) 0.0344(16) 0.0053(14) 0.000 0.000
C4 0.0445(12) 0.105(2) 0.0447(11) 0.0026(14) 0.0121(10) -0.0138(12)
C3 0.0506(12) 0.0647(13) 0.0452(11) -0.0056(10) -0.0155(9) 0.0017(10)

loop_
_atom_type_symbol
_atom_type_description
_atom_type_scat_dispersion_real
_atom_type_scat_dispersion_imag
_atom_type_scat_source
C C 0.0033 0.0016 'International Tables Vol C Tables 4.2.6.8 and 6.1.1.4'
H H 0.0000 0.0000 'International Tables Vol C Tables 4.2.6.8 and 6.1.1.4'
N N 0.0061 0.0033 'International Tables Vol C Tables 4.2.6.8 and 6.1.1.4'
I I -0.4742 1.8119 'International Tables Vol C Tables 4.2.6.8 and 6.1.1.4'

loop_
_geom_angle_atom_site_label_1
_geom_angle_atom_site_label_2
_geom_angle_atom_site_label_3
_geom_angle
_geom_angle_site_symmetry_1
_geom_angle_site_symmetry_3
O3 Cl O1 110.3(4) . .
O3 Cl O2 109.91(13) . 4
O1 Cl O2 108.4(2) . 4
O3 Cl O2 109.91(13) . .
O1 Cl O2 108.4(2) . .
O2 Cl O2 109.7(2) 4 .
C2 N2 C4 109.68(19) . .
C2 N2 C4 109.68(19) . 4
C4 N2 C4 106.5(3) . 4
C1 N1 C3 110.24(16) . .
C1 N1 C3 110.24(16) . 4
C3 N1 C3 109.3(3) . 4
C1 N1 H1 109.0 . .
C3 N1 H1 109.0 . .
C3 N1 H1 109.0 4 .
N2 C2 C1 111.8(3) . .
N2 C2 H2A 109.3 . .
C1 C2 H2A 109.3 . .
N2 C2 H2B 109.3 . .
C1 C2 H2B 109.3 . .
H2A C2 H2B 107.9 . .
N1 C1 C2 106.7(3) . .
N1 C1 H1A 110.4 . .
C2 C1 H1A 110.4 . .
N1 C1 H1B 110.4 . .
C2 C1 H1B 110.4 . .
H1A C1 H1B 108.6 . .
N2 C4 C3 111.9(2) . .
N2 C4 H4A 109.2 . .
C3 C4 H4A 109.2 . .
N2 C4 H4B 109.2 . .
C3 C4 H4B 109.2 . .
H4A C4 H4B 107.9 . .
N1 C3 C4 107.82(18) . .
N1 C3 H3A 110.1 . .
C4 C3 H3A 110.1 . .
N1 C3 H3B 110.1 . .
C4 C3 H3B 110.1 . .
H3A C3 H3B 108.5 . .

loop_
_geom_bond_atom_site_label_1
_geom_bond_atom_site_label_2
_geom_bond_distance
_geom_bond_site_symmetry_2
Cl O3 1.412(3) .
Cl O1 1.420(2) .
Cl O2 1.4272(19) 4
Cl O2 1.4272(19) .
N2 C2 1.441(4) .
N2 C4 1.467(3) .
N2 C4 1.467(3) 4
N1 C1 1.479(4) .
N1 C3 1.497(3) .
N1 C3 1.497(3) 4
N1 H1 0.9100 .
C2 C1 1.556(4) .
C2 H2A 0.9700 .
C2 H2B 0.9700 .
C1 H1A 0.9700 .
C1 H1B 0.9700 .
C4 C3 1.509(3) .
C4 H4A 0.9700 .
C4 H4B 0.9700 .
C3 H3A 0.9700 .
C3 H3B 0.9700 .

loop_
_geom_torsion_atom_site_label_1
_geom_torsion_atom_site_label_2
_geom_torsion_atom_site_label_3
_geom_torsion_atom_site_label_4
_geom_torsion
_geom_torsion_site_symmetry_1
C4 N2 C2 C1 58.30(15) .
C4 N2 C2 C1 -58.30(15) 4
C3 N1 C1 C2 -60.36(14) .
C3 N1 C1 C2 60.36(14) 4
N2 C2 C1 N1 0.000(1) .
C2 N2 C4 C3 -57.5(3) .
C4 N2 C4 C3 61.1(4) 4
C1 N1 C3 C4 61.8(2) .
C3 N1 C3 C4 -59.5(3) 4
N2 C4 C3 N1 -1.7(3) .
